data_4061898
loop_
_publ_author_name
'Toshiro Takao'
'Akiko Inagaki'
'Eisuke Morotani'
'Tsubomi Imamura'
'Hiroharu Suzuki '

_publ_section_title
;
Bimetallic Reductive C-C Coupling Reaction Induced by Chemical Oxidation;
 Formation of a m3-C3 Ring on a Triruthenium Cluster.
;
_journal_name_full Organometallics
_journal_year 2003
_chemical_formula_sum 'C35 H55 F6 P Ru3'
_chemical_formula_weight 923.97
_space_group_IT_number 14
_symmetry_cell_setting monoclinic
_symmetry_space_group_name_Hall '-P 2ybc'
_symmetry_space_group_name_H-M 'P 1 21/c 1'
_cell_angle_alpha 90.00
_cell_angle_beta 100.74(3)
_cell_angle_gamma 90.00
_cell_formula_units_Z 4
_cell_length_a 11.537(4)
_cell_length_b 14.5807(19)
_cell_length_c 22.450(3)
_cell_measurement_temperature 223(2)
_cell_volume 3710.4(14)
_diffrn_ambient_temperature 223(2)
_exptl_crystal_density_diffrn 1.654
_cod_depositor_comments
;
The following automatic conversions were performed:
'_symmetry_cell_setting' value 'Monoclinic' changed to 'monoclinic'
according to '/home/saulius/struct/CIF-dictionaries/cif_core.dic'
dictionary named 'cif_core.dic' version 2.4.1 from 2010-06-29.

Automatic conversion script
Id: cif_fix_enum 1527 2010-12-29 10:47:43Z saulius 
;
_cod_original_sg_symbol_H-M 'P 21/c'
_cod_database_code 4061898

loop_
_symmetry_equiv_pos_as_xyz
'x, y, z'
'x, -y+1/2, z+1/2'
'-x, -y, -z'
'-x, y-1/2, -z-1/2'

loop_
_atom_site_label
_atom_site_type_symbol
_atom_site_fract_x
_atom_site_fract_y
_atom_site_fract_z
_atom_site_U_iso_or_equiv
_atom_site_adp_type
_atom_site_occupancy
_atom_site_symmetry_multiplicity
_atom_site_calc_flag
_atom_site_refinement_flags
_atom_site_disorder_assembly
_atom_site_disorder_group
Ru1 Ru 0.83188(2) 0.675498(17) 0.607030(11) 0.02190(7) Uani 1 1 d . . .
Ru2 Ru 0.62755(2) 0.781970(16) 0.601310(10) 0.01933(7) Uani 1 1 d . . .
Ru3 Ru 0.66860(2) 0.633637(16) 0.681850(10) 0.02023(7) Uani 1 1 d . . .
C1 C 0.8208(3) 0.7136(2) 0.69508(14) 0.0259(6) Uani 1 1 d . . .
C2 C 0.7073(3) 0.7739(2) 0.69294(13) 0.0244(6) Uani 1 1 d . . .
C3 C 0.7998(3) 0.7977(2) 0.65120(14) 0.0258(6) Uani 1 1 d . . .
C4 C 0.6923(4) 0.8356(3) 0.74517(16) 0.0396(8) Uani 1 1 d . . .
H4A H 0.6120 0.8310 0.7521 0.059 Uiso 1 1 calc R . .
H4B H 0.7087 0.8985 0.7355 0.059 Uiso 1 1 calc R . .
H4C H 0.7467 0.8168 0.7814 0.059 Uiso 1 1 calc R . .
C5 C 0.8765(3) 0.8820(3) 0.66228(19) 0.0423(9) Uani 1 1 d . . .
H5A H 0.8890 0.9065 0.6238 0.064 Uiso 1 1 calc R . .
H5B H 0.9520 0.8658 0.6870 0.064 Uiso 1 1 calc R . .
H5C H 0.8380 0.9278 0.6832 0.064 Uiso 1 1 calc R . .
C11 C 1.0226(3) 0.6661(3) 0.61229(15) 0.0334(8) Uani 1 1 d . . .
C12 C 0.9734(3) 0.5756(3) 0.60859(16) 0.0332(7) Uani 1 1 d . . .
C13 C 0.8958(3) 0.5677(3) 0.55076(16) 0.0345(8) Uani 1 1 d . . .
C14 C 0.8973(3) 0.6527(3) 0.51961(15) 0.0345(8) Uani 1 1 d . . .
C15 C 0.9752(3) 0.7141(3) 0.55698(16) 0.0339(8) Uani 1 1 d . . .
C16 C 1.1156(3) 0.7017(3) 0.66297(19) 0.0498(11) Uani 1 1 d . . .
H16A H 1.1094 0.7679 0.6653 0.075 Uiso 1 1 calc R . .
H16B H 1.1931 0.6854 0.6554 0.075 Uiso 1 1 calc R . .
H16C H 1.1045 0.6747 0.7010 0.075 Uiso 1 1 calc R . .
C17 C 1.0114(4) 0.5005(3) 0.6535(2) 0.0514(11) Uani 1 1 d . . .
H17A H 0.9516 0.4529 0.6485 0.077 Uiso 1 1 calc R . .
H17B H 1.0217 0.5251 0.6943 0.077 Uiso 1 1 calc R . .
H17C H 1.0854 0.4747 0.6467 0.077 Uiso 1 1 calc R . .
C18 C 0.8333(4) 0.4819(3) 0.5247(2) 0.0518(11) Uani 1 1 d . . .
H18A H 0.8238 0.4408 0.5574 0.078 Uiso 1 1 calc R . .
H18B H 0.8795 0.4519 0.4984 0.078 Uiso 1 1 calc R . .
H18C H 0.7563 0.4979 0.5015 0.078 Uiso 1 1 calc R . .
C19 C 0.8381(4) 0.6717(4) 0.45548(18) 0.0525(11) Uani 1 1 d . . .
H19A H 0.8207 0.7367 0.4508 0.079 Uiso 1 1 calc R . .
H19B H 0.7652 0.6370 0.4461 0.079 Uiso 1 1 calc R . .
H19C H 0.8899 0.6538 0.4281 0.079 Uiso 1 1 calc R . .
C20 C 1.0105(4) 0.8076(3) 0.5385(2) 0.0516(11) Uani 1 1 d . . .
H20A H 1.0470 0.8416 0.5742 0.077 Uiso 1 1 calc R . .
H20B H 0.9411 0.8402 0.5180 0.077 Uiso 1 1 calc R . .
H20C H 1.0661 0.8013 0.5112 0.077 Uiso 1 1 calc R . .
C21 C 0.5984(3) 0.8906(2) 0.53221(14) 0.0283(7) Uani 1 1 d . . .
C22 C 0.5270(3) 0.8136(2) 0.50855(14) 0.0287(7) Uani 1 1 d . . .
C23 C 0.4439(3) 0.7960(2) 0.54666(15) 0.0290(7) Uani 1 1 d . . .
C24 C 0.4629(3) 0.8615(2) 0.59502(15) 0.0309(7) Uani 1 1 d . . .
C25 C 0.5578(3) 0.9209(2) 0.58565(15) 0.0294(7) Uani 1 1 d . . .
C26 C 0.6899(3) 0.9381(3) 0.50340(16) 0.0390(8) Uani 1 1 d . . .
H26A H 0.7471 0.9679 0.5346 0.059 Uiso 1 1 calc R . .
H26B H 0.6520 0.9836 0.4748 0.059 Uiso 1 1 calc R . .
H26C H 0.7297 0.8933 0.4823 0.059 Uiso 1 1 calc R . .
C27 C 0.5308(4) 0.7623(3) 0.45077(15) 0.0421(9) Uani 1 1 d . . .
H27A H 0.6033 0.7770 0.4369 0.063 Uiso 1 1 calc R . .
H27B H 0.4638 0.7800 0.4200 0.063 Uiso 1 1 calc R . .
H27C H 0.5277 0.6969 0.4582 0.063 Uiso 1 1 calc R . .
C28 C 0.3471(3) 0.7256(3) 0.53461(19) 0.0469(10) Uani 1 1 d . . .
H28A H 0.3164 0.7149 0.5714 0.070 Uiso 1 1 calc R . .
H28B H 0.3782 0.6687 0.5216 0.070 Uiso 1 1 calc R . .
H28C H 0.2842 0.7477 0.5030 0.070 Uiso 1 1 calc R . .
C29 C 0.3857(4) 0.8747(3) 0.64146(19) 0.0477(10) Uani 1 1 d . . .
H29A H 0.4316 0.9021 0.6777 0.072 Uiso 1 1 calc R . .
H29B H 0.3555 0.8158 0.6515 0.072 Uiso 1 1 calc R . .
H29C H 0.3204 0.9147 0.6251 0.072 Uiso 1 1 calc R . .
C30 C 0.5959(4) 1.0062(3) 0.62071(19) 0.0447(9) Uani 1 1 d . . .
H30A H 0.5926 0.9965 0.6631 0.067 Uiso 1 1 calc R . .
H30B H 0.5438 1.0563 0.6049 0.067 Uiso 1 1 calc R . .
H30C H 0.6761 1.0213 0.6169 0.067 Uiso 1 1 calc R . .
C31 C 0.5216(3) 0.5358(3) 0.68788(17) 0.0384(8) Uani 1 1 d . . .
C32 C 0.5339(3) 0.6011(3) 0.73600(16) 0.0334(8) Uani 1 1 d . . .
C33 C 0.6498(3) 0.5898(2) 0.77207(14) 0.0297(7) Uani 1 1 d . . .
C34 C 0.7088(3) 0.5176(2) 0.74549(15) 0.0300(7) Uani 1 1 d . . .
C35 C 0.6279(3) 0.4846(2) 0.69343(16) 0.0358(8) Uani 1 1 d . . .
C36 C 0.4114(4) 0.5180(4) 0.6416(2) 0.0677(15) Uani 1 1 d . . .
H36A H 0.3614 0.5720 0.6378 0.102 Uiso 1 1 calc R . .
H36B H 0.3692 0.4664 0.6546 0.102 Uiso 1 1 calc R . .
H36C H 0.4327 0.5042 0.6028 0.102 Uiso 1 1 calc R . .
C37 C 0.4386(4) 0.6634(3) 0.7505(2) 0.0567(13) Uani 1 1 d . . .
H37A H 0.4739 0.7107 0.7785 0.085 Uiso 1 1 calc R . .
H37B H 0.3834 0.6280 0.7689 0.085 Uiso 1 1 calc R . .
H37C H 0.3972 0.6917 0.7135 0.085 Uiso 1 1 calc R . .
C38 C 0.6972(4) 0.6351(3) 0.83092(17) 0.0492(10) Uani 1 1 d . . .
H38A H 0.7805 0.6478 0.8334 0.074 Uiso 1 1 calc R . .
H38B H 0.6868 0.5949 0.8640 0.074 Uiso 1 1 calc R . .
H38C H 0.6552 0.6921 0.8338 0.074 Uiso 1 1 calc R . .
C39 C 0.8274(3) 0.4776(3) 0.77197(19) 0.0464(10) Uani 1 1 d . . .
H39A H 0.8814 0.5266 0.7876 0.070 Uiso 1 1 calc R . .
H39B H 0.8579 0.4445 0.7407 0.070 Uiso 1 1 calc R . .
H39C H 0.8193 0.4359 0.8046 0.070 Uiso 1 1 calc R . .
C40 C 0.6501(5) 0.4054(3) 0.6546(2) 0.0624(13) Uani 1 1 d . . .
H40A H 0.7339 0.4007 0.6546 0.094 Uiso 1 1 calc R . .
H40B H 0.6078 0.4150 0.6135 0.094 Uiso 1 1 calc R . .
H40C H 0.6228 0.3492 0.6706 0.094 Uiso 1 1 calc R . .
P4 P 1.11058(10) 0.69339(7) 0.85717(5) 0.0423(2) Uani 1 1 d . . .
F1 F 1.1273(3) 0.7729(2) 0.90594(14) 0.0854(10) Uani 1 1 d . . .
F2 F 1.1395(4) 0.6188(2) 0.90837(15) 0.0976(12) Uani 1 1 d . . .
F3 F 1.0828(4) 0.7691(2) 0.80550(14) 0.0959(12) Uani 1 1 d . . .
F4 F 1.0904(4) 0.6154(2) 0.80826(16) 0.1079(14) Uani 1 1 d . . .
F5 F 1.2432(3) 0.6980(3) 0.8519(2) 0.1159(16) Uani 1 1 d . . .
F6 F 0.9772(3) 0.6894(4) 0.8623(3) 0.143(2) Uani 1 1 d . . .
H1 H 0.881(3) 0.716(3) 0.7307(17) 0.034(10) Uiso 1 1 d . . .
H100 H 0.733(4) 0.594(3) 0.6230(19) 0.054(13) Uiso 1 1 d . . .
H101 H 0.578(4) 0.673(3) 0.6179(19) 0.053(13) Uiso 1 1 d . . .
H102 H 0.710(4) 0.710(3) 0.5590(18) 0.048(12) Uiso 1 1 d . . .

loop_
_atom_site_aniso_label
_atom_site_aniso_U_11
_atom_site_aniso_U_22
_atom_site_aniso_U_33
_atom_site_aniso_U_23
_atom_site_aniso_U_13
_atom_site_aniso_U_12
Ru1 0.01858(12) 0.02337(13) 0.02512(12) -0.00071(9) 0.00762(9) 0.00078(9)
Ru2 0.02017(12) 0.01761(12) 0.02052(12) 0.00003(8) 0.00455(8) 0.00081(9)
Ru3 0.01934(12) 0.02101(12) 0.02089(12) 0.00196(9) 0.00519(9) 0.00070(9)
C1 0.0223(15) 0.0267(16) 0.0273(15) -0.0014(13) 0.0011(12) 0.0000(12)
C2 0.0258(15) 0.0238(15) 0.0234(14) -0.0030(12) 0.0043(11) 0.0017(12)
C3 0.0231(14) 0.0234(15) 0.0302(15) -0.0021(12) 0.0027(12) -0.0033(12)
C4 0.050(2) 0.036(2) 0.0328(17) -0.0089(15) 0.0094(16) 0.0019(17)
C5 0.039(2) 0.036(2) 0.051(2) -0.0049(17) 0.0042(17) -0.0107(17)
C11 0.0220(15) 0.046(2) 0.0350(17) 0.0009(15) 0.0127(13) 0.0032(14)
C12 0.0255(16) 0.0378(19) 0.0404(18) 0.0002(15) 0.0167(14) 0.0091(14)
C13 0.0305(17) 0.0346(19) 0.0426(19) -0.0094(15) 0.0176(15) 0.0041(15)
C14 0.0325(18) 0.045(2) 0.0302(16) -0.0031(15) 0.0174(14) 0.0037(15)
C15 0.0266(16) 0.042(2) 0.0383(18) 0.0014(15) 0.0188(14) 0.0029(15)
C16 0.0229(17) 0.071(3) 0.054(2) -0.003(2) 0.0041(16) -0.0040(18)
C17 0.051(2) 0.045(2) 0.062(3) 0.011(2) 0.023(2) 0.021(2)
C18 0.055(3) 0.045(2) 0.060(3) -0.021(2) 0.022(2) -0.003(2)
C19 0.049(2) 0.075(3) 0.038(2) 0.002(2) 0.0175(18) 0.009(2)
C20 0.049(2) 0.050(3) 0.063(3) 0.014(2) 0.027(2) -0.006(2)
C21 0.0303(16) 0.0232(16) 0.0311(16) 0.0068(13) 0.0048(13) 0.0037(13)
C22 0.0309(16) 0.0273(16) 0.0253(15) 0.0031(13) -0.0014(12) 0.0046(13)
C23 0.0254(15) 0.0290(17) 0.0301(16) 0.0091(13) -0.0016(12) 0.0042(13)
C24 0.0284(16) 0.0302(17) 0.0345(17) 0.0057(14) 0.0072(13) 0.0087(14)
C25 0.0338(17) 0.0226(16) 0.0313(16) 0.0018(13) 0.0049(13) 0.0068(13)
C26 0.041(2) 0.041(2) 0.0365(18) 0.0133(16) 0.0101(15) -0.0035(17)
C27 0.055(2) 0.043(2) 0.0256(16) -0.0030(15) -0.0007(15) 0.0042(18)
C28 0.0318(19) 0.049(2) 0.055(2) 0.008(2) -0.0065(17) -0.0093(17)
C29 0.042(2) 0.050(2) 0.058(2) 0.012(2) 0.0257(19) 0.0204(19)
C30 0.055(2) 0.0237(18) 0.053(2) -0.0055(17) 0.0045(19) 0.0062(17)
C31 0.0300(17) 0.038(2) 0.045(2) 0.0166(17) 0.0018(15) -0.0127(15)
C32 0.0261(16) 0.0389(19) 0.0387(18) 0.0168(15) 0.0150(14) 0.0037(14)
C33 0.0336(17) 0.0324(17) 0.0255(15) 0.0101(13) 0.0119(13) 0.0031(14)
C34 0.0275(16) 0.0282(17) 0.0360(17) 0.0126(14) 0.0105(13) 0.0032(13)
C35 0.046(2) 0.0255(17) 0.0373(18) 0.0080(14) 0.0110(15) -0.0077(15)
C36 0.051(3) 0.071(3) 0.070(3) 0.029(3) -0.017(2) -0.031(2)
C37 0.040(2) 0.065(3) 0.073(3) 0.035(2) 0.034(2) 0.025(2)
C38 0.067(3) 0.054(3) 0.0291(18) 0.0033(17) 0.0143(18) 0.000(2)
C39 0.037(2) 0.049(2) 0.055(2) 0.025(2) 0.0143(18) 0.0153(18)
C40 0.097(4) 0.027(2) 0.067(3) -0.010(2) 0.024(3) -0.015(2)
P4 0.0435(5) 0.0368(5) 0.0446(5) -0.0053(4) 0.0028(4) -0.0010(4)
F1 0.127(3) 0.0589(19) 0.0595(17) -0.0212(15) -0.0115(18) 0.0077(19)
F2 0.158(4) 0.064(2) 0.074(2) 0.0247(17) 0.030(2) 0.017(2)
F3 0.154(4) 0.0581(19) 0.0621(18) 0.0082(16) -0.013(2) 0.017(2)
F4 0.196(5) 0.057(2) 0.072(2) -0.0295(17) 0.026(2) -0.028(2)
F5 0.064(2) 0.097(3) 0.197(5) 0.021(3) 0.051(3) 0.007(2)
F6 0.054(2) 0.161(5) 0.219(5) -0.042(4) 0.038(3) -0.021(3)

loop_
_geom_bond_atom_site_label_1
_geom_bond_atom_site_label_2
_geom_bond_distance
_geom_bond_site_symmetry_2
_geom_bond_publ_flag
Ru1 C1 2.080(3) . ?
Ru1 C3 2.105(3) . ?
Ru1 C12 2.184(3) . ?
Ru1 C11 2.185(3) . ?
Ru1 C13 2.226(3) . ?
Ru1 C15 2.237(3) . ?
Ru1 C14 2.255(3) . ?
Ru1 Ru2 2.8055(7) . ?
Ru1 Ru3 2.8145(8) . ?
Ru2 C2 2.094(3) . ?
Ru2 C3 2.104(3) . ?
Ru2 C25 2.184(3) . ?
Ru2 C21 2.198(3) . ?
Ru2 C24 2.208(3) . ?
Ru2 C22 2.235(3) . ?
Ru2 C23 2.251(3) . ?
Ru2 Ru3 2.8022(4) . ?
Ru3 C1 2.082(3) . ?
Ru3 C2 2.098(3) . ?
Ru3 C33 2.173(3) . ?
Ru3 C32 2.196(3) . ?
Ru3 C34 2.207(3) . ?
Ru3 C31 2.239(3) . ?
Ru3 C35 2.248(3) . ?
C1 C3 1.563(4) . ?
C1 C2 1.571(4) . ?
C2 C4 1.513(4) . ?
C2 C3 1.584(4) . ?
C3 C5 1.508(5) . ?
C11 C12 1.433(5) . ?
C11 C15 1.441(5) . ?
C11 C16 1.504(5) . ?
C12 C13 1.438(5) . ?
C12 C17 1.497(5) . ?
C13 C14 1.424(5) . ?
C13 C18 1.507(5) . ?
C14 C15 1.425(5) . ?
C14 C19 1.500(5) . ?
C15 C20 1.504(5) . ?
C21 C22 1.434(5) . ?
C21 C25 1.437(5) . ?
C21 C26 1.506(5) . ?
C22 C23 1.422(5) . ?
C22 C27 1.505(5) . ?
C23 C24 1.432(5) . ?
C23 C28 1.504(5) . ?
C24 C25 1.442(5) . ?
C24 C29 1.504(5) . ?
C25 C30 1.494(5) . ?
C31 C35 1.421(5) . ?
C31 C32 1.427(6) . ?
C31 C36 1.506(5) . ?
C32 C33 1.438(5) . ?
C32 C37 1.507(5) . ?
C33 C34 1.441(5) . ?
C33 C38 1.487(5) . ?
C34 C35 1.436(5) . ?
C34 C39 1.504(5) . ?
C35 C40 1.497(6) . ?
P4 F5 1.558(3) . ?
P4 F6 1.566(4) . ?
P4 F4 1.568(3) . ?
P4 F2 1.572(3) . ?
P4 F1 1.582(3) . ?
P4 F3 1.590(3) . ?
